data_7246073
loop_
_publ_author_name
'C\'aceres-V\'asquez, Joaqu\'in'
'Jara, Danilo H.'
'Costamagna, Juan'
'Mart\'inez-G\'omez, Fabi\'an'
'Silva, Carlos P.'
'Lemus, Luis'
'Freire, Eleonora'
'Baggio, Ricardo'
'Vera, Cristian'
'Guerrero, Juan'

_publ_section_title
;
 Effect of non-covalent self-dimerization on the spectroscopic and
 electrochemical properties of mixed Cu(i) complexes
;
_journal_issue 2
_journal_name_full 'RSC Advances'
_journal_page_first 825
_journal_page_last 838
_journal_paper_doi 10.1039/D2RA05341A
_journal_volume 13
_journal_year 2023
_chemical_formula_moiety 'C62 H54 Br2 Cu2 N4 O2 P2'
_chemical_formula_sum 'C62 H54 Br2 Cu2 N4 O2 P2'
_chemical_formula_weight 1235.93
_space_group_crystal_system triclinic
_space_group_IT_number 2
_space_group_name_Hall '-P 1'
_space_group_name_H-M_alt 'P -1'
_atom_sites_solution_hydrogens geom
_audit_creation_method SHELXL-2014/6
_audit_update_record
;
2017-06-28 deposited with the CCDC.	2022-12-15 downloaded from the CCDC.
;
_cell_angle_alpha 84.458(3)
_cell_angle_beta 85.700(3)
_cell_angle_gamma 63.811(3)
_cell_formula_units_Z 1
_cell_length_a 9.8750(3)
_cell_length_b 9.9744(3)
_cell_length_c 15.7009(5)
_cell_measurement_reflns_used 2896
_cell_measurement_temperature 294(2)
_cell_measurement_theta_max 25.217
_cell_measurement_theta_min 3.884
_cell_volume 1380.34(8)
_computing_structure_refinement 'SHELXL-2014/6 (Sheldrick, 2014)'
_diffrn_ambient_temperature 294(2)
_diffrn_detector 'CCD plate'
_diffrn_detector_area_resol_mean 16.0604
_diffrn_detector_type Eos
_diffrn_measured_fraction_theta_full 0.997
_diffrn_measured_fraction_theta_max 0.997
_diffrn_measurement_device 'four-circle diffractometer'
_diffrn_measurement_device_type 'Xcalibur, Eos, Gemini'
_diffrn_measurement_method '\w scans'
_diffrn_radiation_monochromator graphite
_diffrn_radiation_probe x-ray
_diffrn_radiation_type 'Mo K\a'
_diffrn_radiation_wavelength 0.71073
_diffrn_reflns_av_R_equivalents 0.0629
_diffrn_reflns_av_unetI/netI 0.0994
_diffrn_reflns_Laue_measured_fraction_full 0.997
_diffrn_reflns_Laue_measured_fraction_max 0.997
_diffrn_reflns_limit_h_max 12
_diffrn_reflns_limit_h_min -12
_diffrn_reflns_limit_k_max 12
_diffrn_reflns_limit_k_min -12
_diffrn_reflns_limit_l_max 19
_diffrn_reflns_limit_l_min -19
_diffrn_reflns_number 23131
_diffrn_reflns_point_group_measured_fraction_full 0.997
_diffrn_reflns_point_group_measured_fraction_max 0.997
_diffrn_reflns_theta_full 26.000
_diffrn_reflns_theta_max 25.999
_diffrn_reflns_theta_min 3.541
_diffrn_source 'fine-focus sealed X-ray tube'
_diffrn_source_type 'Enhance (Mo) X-ray Source'
_exptl_absorpt_coefficient_mu 2.323
_exptl_absorpt_correction_type multi-scan
_exptl_absorpt_process_details 'CrysAlisPro (Oxford Diffraction, 2009)'
_exptl_crystal_colour red
_exptl_crystal_density_diffrn 1.487
_exptl_crystal_description fragment
_exptl_crystal_F_000 628
_exptl_crystal_size_max 0.24
_exptl_crystal_size_mid 0.20
_exptl_crystal_size_min 0.15
_exptl_transmission_factor_max 0.60
_exptl_transmission_factor_min 0.60
_refine_diff_density_max 0.418
_refine_diff_density_min -0.290
_refine_diff_density_rms 0.062
_refine_ls_extinction_method none
_refine_ls_goodness_of_fit_ref 0.859
_refine_ls_hydrogen_treatment constr
_refine_ls_matrix_type full
_refine_ls_number_parameters 335
_refine_ls_number_reflns 5396
_refine_ls_number_restraints 309
_refine_ls_restrained_S_all 0.862
_refine_ls_R_factor_all 0.0957
_refine_ls_R_factor_gt 0.0386
_refine_ls_shift/su_max 0.001
_refine_ls_shift/su_mean 0.000
_refine_ls_structure_factor_coef Fsqd
_refine_ls_weighting_details 'w=1/[\s^2^(Fo^2^)+(0.0315P)^2^] where P=(Fo^2^+2Fc^2^)/3'
_refine_ls_weighting_scheme calc
_refine_ls_wR_factor_gt 0.0686
_refine_ls_wR_factor_ref 0.0748
_reflns_Friedel_coverage 0.000
_reflns_number_gt 2814
_reflns_number_total 5396
_reflns_threshold_expression 'I > 2\s(I)'
_cod_data_source_file d2ra05341a2.cif
_cod_data_source_block 5
_cod_original_cell_volume 1380.36(8)
_cod_database_code 7246073
_shelx_space_group_comment
;
The symmetry employed for this shelxl refinement is uniquely defined
by the following loop, which should always be used as a source of
symmetry information in preference to the above space-group names.
They are only intended as comments.
;
_shelxl_version_number 2014/6

loop_
_space_group_symop_operation_xyz
'x, y, z'
'-x, -y, -z'

loop_
_atom_site_label
_atom_site_type_symbol
_atom_site_fract_x
_atom_site_fract_y
_atom_site_fract_z
_atom_site_U_iso_or_equiv
_atom_site_adp_type
_atom_site_occupancy
_atom_site_site_symmetry_order
_atom_site_calc_flag
_atom_site_refinement_flags_posn
_atom_site_refinement_flags_adp
_atom_site_refinement_flags_occupancy
_atom_site_disorder_assembly
_atom_site_disorder_group
Cu1 Cu 0.94293(5) 0.40845(5) 0.20333(3) 0.04412(15) Uani 1 1 d . U . . .
Br1 Br 0.70396(4) 0.63113(4) 0.17795(2) 0.05454(15) Uani 1 1 d . U . . .
P1 P 0.93341(11) 0.26995(10) 0.31933(6) 0.0380(2) Uani 1 1 d . U . . .
O1 O 0.7475(3) 0.0676(3) -0.09803(17) 0.0693(8) Uani 1 1 d . U . . .
N1 N 1.1304(3) 0.4570(3) 0.18353(17) 0.0424(7) Uani 1 1 d . U . . .
N2 N 1.0220(3) 0.3286(3) 0.08183(16) 0.0389(7) Uani 1 1 d . U . . .
C11 C 0.8345(4) 0.1555(4) 0.3096(2) 0.0396(8) Uani 1 1 d . U . . .
C21 C 0.6852(4) 0.2253(5) 0.2857(2) 0.0558(10) Uani 1 1 d . U . . .
H21 H 0.6354 0.3293 0.2813 0.067 Uiso 1 1 calc R U . . .
C31 C 0.6093(5) 0.1456(5) 0.2685(3) 0.0726(12) Uani 1 1 d . U . . .
H31 H 0.5086 0.1955 0.2538 0.087 Uiso 1 1 calc R U . . .
C41 C 0.6808(5) -0.0067(5) 0.2727(3) 0.0760(13) Uani 1 1 d . U . . .
H41 H 0.6305 -0.0609 0.2586 0.091 Uiso 1 1 calc R U . . .
C51 C 0.8266(5) -0.0795(5) 0.2978(3) 0.0734(12) Uani 1 1 d . U . . .
H51 H 0.8746 -0.1837 0.3026 0.088 Uiso 1 1 calc R U . . .
C61 C 0.9034(5) 0.0008(4) 0.3162(2) 0.0575(11) Uani 1 1 d . U . . .
H61 H 1.0027 -0.0500 0.3333 0.069 Uiso 1 1 calc R U . . .
C12 C 1.1176(4) 0.1314(4) 0.3552(2) 0.0423(8) Uani 1 1 d . U . . .
C22 C 1.2176(4) 0.0460(4) 0.2937(3) 0.0562(10) Uani 1 1 d . U . . .
H22 H 1.1909 0.0659 0.2367 0.067 Uiso 1 1 calc R U . . .
C32 C 1.3554(5) -0.0674(5) 0.3148(3) 0.0725(12) Uani 1 1 d . U . . .
H32 H 1.4192 -0.1276 0.2732 0.087 Uiso 1 1 calc R U . . .
C42 C 1.3980(5) -0.0908(5) 0.3983(3) 0.0773(13) Uani 1 1 d . U . . .
H42 H 1.4927 -0.1653 0.4130 0.093 Uiso 1 1 calc R U . . .
C52 C 1.3025(5) -0.0057(5) 0.4597(3) 0.0756(13) Uani 1 1 d . U . . .
H52 H 1.3334 -0.0211 0.5158 0.091 Uiso 1 1 calc R U . . .
C62 C 1.1603(4) 0.1031(4) 0.4397(2) 0.0563(10) Uani 1 1 d . U . . .
H62 H 1.0937 0.1571 0.4825 0.068 Uiso 1 1 calc R U . . .
C13 C 0.8398(4) 0.3764(4) 0.4114(2) 0.0413(9) Uani 1 1 d . U . . .
C23 C 0.7693(6) 0.3273(5) 0.4776(3) 0.0857(16) Uani 1 1 d . U . . .
H23 H 0.7701 0.2338 0.4771 0.103 Uiso 1 1 calc R U . . .
C33 C 0.6973(6) 0.4157(6) 0.5447(3) 0.1064(19) Uani 1 1 d . U . . .
H33 H 0.6495 0.3815 0.5888 0.128 Uiso 1 1 calc R U . . .
C43 C 0.6958(5) 0.5514(5) 0.5471(3) 0.0758(13) Uani 1 1 d . U . . .
H43 H 0.6461 0.6107 0.5922 0.091 Uiso 1 1 calc R U . . .
C53 C 0.7661(5) 0.6001(5) 0.4841(3) 0.0733(13) Uani 1 1 d . U . . .
H53 H 0.7678 0.6922 0.4863 0.088 Uiso 1 1 calc R U . . .
C63 C 0.8363(4) 0.5134(4) 0.4158(2) 0.0587(11) Uani 1 1 d . U . . .
H63 H 0.8822 0.5498 0.3717 0.070 Uiso 1 1 calc R U . . .
C14 C 1.1887(4) 0.5184(4) 0.2334(2) 0.0527(10) Uani 1 1 d . U . . .
H14 H 1.1422 0.5463 0.2868 0.063 Uiso 1 1 calc R U . . .
C24 C 1.3135(4) 0.5424(4) 0.2102(3) 0.0613(11) Uani 1 1 d . U . . .
H24 H 1.3494 0.5866 0.2466 0.074 Uiso 1 1 calc R U . . .
C34 C 1.3841(5) 0.5001(4) 0.1321(3) 0.0629(11) Uani 1 1 d . U . . .
H34 H 1.4691 0.5147 0.1149 0.075 Uiso 1 1 calc R U . . .
C44 C 1.3282(4) 0.4366(4) 0.0804(3) 0.0558(10) Uani 1 1 d . U . . .
H44 H 1.3755 0.4064 0.0275 0.067 Uiso 1 1 calc R U . . .
C54 C 1.2005(4) 0.4167(4) 0.1065(2) 0.0418(8) Uani 1 1 d . U . . .
C64 C 1.1357(4) 0.3511(4) 0.0534(2) 0.0443(9) Uani 1 1 d . U . . .
H64 H 1.1764 0.3252 -0.0013 0.053 Uiso 1 1 calc R U . . .
C15 C 0.9542(4) 0.2636(4) 0.0328(2) 0.0386(8) Uani 1 1 d . U . . .
C25 C 1.0029(4) 0.2151(4) -0.0493(2) 0.0478(9) Uani 1 1 d . U . . .
H25 H 1.0845 0.2265 -0.0766 0.057 Uiso 1 1 calc R U . . .
C35 C 0.9312(4) 0.1513(4) -0.0895(2) 0.0505(9) Uani 1 1 d . U . . .
H35 H 0.9656 0.1180 -0.1438 0.061 Uiso 1 1 calc R U . . .
C45 C 0.8088(4) 0.1349(4) -0.0515(2) 0.0491(9) Uani 1 1 d . U . . .
C55 C 0.7564(4) 0.1841(4) 0.0294(2) 0.0488(9) Uani 1 1 d . U . . .
H55 H 0.6735 0.1741 0.0557 0.059 Uiso 1 1 calc R U . . .
C65 C 0.8298(4) 0.2481(4) 0.0701(2) 0.0433(9) Uani 1 1 d . U . . .
H65 H 0.7947 0.2819 0.1243 0.052 Uiso 1 1 calc R U . . .
C75 C 0.6238(5) 0.0455(5) -0.0603(3) 0.0736(12) Uani 1 1 d . U . . .
H75A H 0.6531 -0.0148 -0.0074 0.110 Uiso 1 1 calc R U . . .
H75B H 0.5929 -0.0044 -0.0986 0.110 Uiso 1 1 calc R U . . .
H75C H 0.5414 0.1407 -0.0494 0.110 Uiso 1 1 calc R U . . .

loop_
_atom_site_aniso_label
_atom_site_aniso_U_11
_atom_site_aniso_U_22
_atom_site_aniso_U_33
_atom_site_aniso_U_23
_atom_site_aniso_U_13
_atom_site_aniso_U_12
Cu1 0.0528(3) 0.0420(3) 0.0368(3) 0.0009(2) 0.0037(2) -0.0215(2)
Br1 0.0516(3) 0.0463(3) 0.0543(3) -0.0052(2) -0.0011(2) -0.0108(2)
P1 0.0487(6) 0.0351(5) 0.0327(5) -0.0019(4) 0.0023(4) -0.0212(5)
O1 0.0736(19) 0.0722(19) 0.0624(18) -0.0178(15) -0.0092(14) -0.0286(16)
N1 0.0443(16) 0.0393(17) 0.0393(14) 0.0082(12) -0.0039(12) -0.0161(13)
N2 0.0435(16) 0.0309(15) 0.0327(13) 0.0050(11) -0.0009(11) -0.0090(13)
C11 0.0526(17) 0.0428(15) 0.0301(18) -0.0077(14) 0.0099(14) -0.0277(13)
C21 0.0574(19) 0.056(2) 0.061(2) -0.0047(19) -0.0004(17) -0.0310(16)
C31 0.072(3) 0.082(2) 0.082(3) -0.019(2) 0.007(2) -0.051(2)
C41 0.081(2) 0.080(2) 0.087(3) -0.025(2) 0.019(2) -0.0535(19)
C51 0.080(2) 0.060(2) 0.098(3) -0.025(2) 0.020(2) -0.0463(19)
C61 0.057(2) 0.0415(16) 0.078(3) -0.0096(16) 0.009(2) -0.0257(15)
C12 0.0469(16) 0.0377(18) 0.0482(16) 0.0030(13) -0.0027(12) -0.0249(14)
C22 0.0513(19) 0.057(2) 0.059(2) -0.0051(17) 0.0022(16) -0.0230(15)
C32 0.051(2) 0.061(3) 0.100(3) 0.001(2) -0.0038(19) -0.0212(17)
C42 0.062(3) 0.067(3) 0.103(3) 0.012(2) -0.0139(19) -0.029(2)
C52 0.070(2) 0.068(3) 0.086(3) 0.018(2) -0.0222(18) -0.0298(18)
C62 0.068(2) 0.055(2) 0.0509(18) 0.0049(16) -0.0108(16) -0.0315(18)
C13 0.051(2) 0.0380(17) 0.0371(16) -0.0081(13) 0.0029(14) -0.0213(16)
C23 0.144(4) 0.079(3) 0.061(2) -0.0299(19) 0.047(2) -0.076(3)
C33 0.165(5) 0.101(3) 0.069(3) -0.043(2) 0.053(3) -0.074(3)
C43 0.087(3) 0.075(3) 0.060(3) -0.025(2) 0.000(2) -0.027(3)
C53 0.089(3) 0.054(2) 0.070(2) -0.0242(19) 0.001(2) -0.022(2)
C63 0.077(3) 0.0436(18) 0.062(2) -0.0131(16) 0.004(2) -0.0315(19)
C14 0.054(2) 0.054(2) 0.049(2) 0.0033(17) -0.0087(16) -0.0236(19)
C24 0.055(2) 0.065(3) 0.067(2) 0.009(2) -0.0112(17) -0.030(2)
C34 0.057(3) 0.061(3) 0.070(2) 0.0132(19) -0.0048(17) -0.027(2)
C44 0.045(2) 0.052(2) 0.064(2) 0.0074(19) 0.0062(17) -0.0183(18)
C54 0.0410(18) 0.0340(19) 0.0410(16) 0.0102(14) -0.0013(13) -0.0103(15)
C64 0.0462(19) 0.039(2) 0.0388(18) 0.0054(15) 0.0025(14) -0.0128(16)
C15 0.0424(17) 0.0287(18) 0.0330(15) 0.0027(13) -0.0009(12) -0.0058(14)
C25 0.052(2) 0.043(2) 0.0342(16) -0.0019(14) 0.0016(14) -0.0091(17)
C35 0.057(2) 0.046(2) 0.035(2) -0.0060(17) -0.0008(15) -0.0100(17)
C45 0.055(2) 0.040(2) 0.0399(17) -0.0004(15) -0.0083(14) -0.0090(16)
C55 0.055(2) 0.047(2) 0.0437(17) -0.0045(16) -0.0006(15) -0.0211(18)
C65 0.0501(19) 0.040(2) 0.0352(19) -0.0057(16) 0.0047(14) -0.0153(16)
C75 0.076(3) 0.071(3) 0.076(3) -0.018(2) -0.008(2) -0.030(2)

loop_
_atom_type_symbol
_atom_type_description
_atom_type_scat_dispersion_real
_atom_type_scat_dispersion_imag
_atom_type_scat_source
C C 0.0033 0.0016 'International Tables Vol C Tables 4.2.6.8 and 6.1.1.4'
H H 0.0000 0.0000 'International Tables Vol C Tables 4.2.6.8 and 6.1.1.4'
N N 0.0061 0.0033 'International Tables Vol C Tables 4.2.6.8 and 6.1.1.4'
O O 0.0106 0.0060 'International Tables Vol C Tables 4.2.6.8 and 6.1.1.4'
P P 0.1023 0.0942 'International Tables Vol C Tables 4.2.6.8 and 6.1.1.4'
Br Br -0.2901 2.4595 'International Tables Vol C Tables 4.2.6.8 and 6.1.1.4'
Cu Cu 0.3201 1.2651 'International Tables Vol C Tables 4.2.6.8 and 6.1.1.4'

loop_
_geom_angle_atom_site_label_1
_geom_angle_atom_site_label_2
_geom_angle_atom_site_label_3
_geom_angle
_geom_angle_site_symmetry_1
_geom_angle_site_symmetry_3
_geom_angle_publ_flag
N2 Cu1 N1 79.29(11) . . ?
N2 Cu1 P1 125.13(8) . . ?
N1 Cu1 P1 118.03(8) . . ?
N2 Cu1 Br1 104.88(7) . . ?
N1 Cu1 Br1 112.14(7) . . ?
P1 Cu1 Br1 112.95(3) . . ?
C13 P1 C11 103.83(16) . . ?
C13 P1 C12 105.70(16) . . ?
C11 P1 C12 102.33(16) . . ?
C13 P1 Cu1 114.09(12) . . ?
C11 P1 Cu1 115.43(11) . . ?
C12 P1 Cu1 114.12(12) . . ?
C45 O1 C75 117.5(3) . . ?
C14 N1 C54 117.1(3) . . ?
C14 N1 Cu1 131.2(3) . . ?
C54 N1 Cu1 111.8(2) . . ?
C64 N2 C15 122.3(3) . . ?
C64 N2 Cu1 112.8(3) . . ?
C15 N2 Cu1 124.8(2) . . ?
C61 C11 C21 117.0(4) . . ?
C61 C11 P1 123.8(3) . . ?
C21 C11 P1 118.9(3) . . ?
C31 C21 C11 122.0(4) . . ?
C31 C21 H21 119.0 . . ?
C11 C21 H21 119.0 . . ?
C21 C31 C41 120.1(5) . . ?
C21 C31 H31 120.0 . . ?
C41 C31 H31 120.0 . . ?
C51 C41 C31 119.7(5) . . ?
C51 C41 H41 120.1 . . ?
C31 C41 H41 120.1 . . ?
C41 C51 C61 120.3(4) . . ?
C41 C51 H51 119.8 . . ?
C61 C51 H51 119.8 . . ?
C11 C61 C51 120.9(4) . . ?
C11 C61 H61 119.5 . . ?
C51 C61 H61 119.5 . . ?
C22 C12 C62 118.7(4) . . ?
C22 C12 P1 116.9(3) . . ?
C62 C12 P1 124.3(3) . . ?
C32 C22 C12 121.5(4) . . ?
C32 C22 H22 119.3 . . ?
C12 C22 H22 119.3 . . ?
C22 C32 C42 119.0(4) . . ?
C22 C32 H32 120.5 . . ?
C42 C32 H32 120.5 . . ?
C52 C42 C32 120.4(5) . . ?
C52 C42 H42 119.8 . . ?
C32 C42 H42 119.8 . . ?
C42 C52 C62 120.8(5) . . ?
C42 C52 H52 119.6 . . ?
C62 C52 H52 119.6 . . ?
C52 C62 C12 119.4(4) . . ?
C52 C62 H62 120.3 . . ?
C12 C62 H62 120.3 . . ?
C63 C13 C23 117.3(3) . . ?
C63 C13 P1 119.0(3) . . ?
C23 C13 P1 123.8(3) . . ?
C13 C23 C33 120.6(4) . . ?
C13 C23 H23 119.7 . . ?
C33 C23 H23 119.7 . . ?
C43 C33 C23 120.6(5) . . ?
C43 C33 H33 119.7 . . ?
C23 C33 H33 119.7 . . ?
C53 C43 C33 119.7(4) . . ?
C53 C43 H43 120.1 . . ?
C33 C43 H43 120.1 . . ?
C43 C53 C63 120.0(4) . . ?
C43 C53 H53 120.0 . . ?
C63 C53 H53 120.0 . . ?
C13 C63 C53 121.7(4) . . ?
C13 C63 H63 119.2 . . ?
C53 C63 H63 119.2 . . ?
N1 C14 C24 123.6(4) . . ?
N1 C14 H14 118.2 . . ?
C24 C14 H14 118.2 . . ?
C34 C24 C14 118.7(4) . . ?
C34 C24 H24 120.6 . . ?
C14 C24 H24 120.6 . . ?
C44 C34 C24 119.0(4) . . ?
C44 C34 H34 120.5 . . ?
C24 C34 H34 120.5 . . ?
C34 C44 C54 120.0(4) . . ?
C34 C44 H44 120.0 . . ?
C54 C44 H44 120.0 . . ?
N1 C54 C44 121.6(4) . . ?
N1 C54 C64 116.3(3) . . ?
C44 C54 C64 122.1(3) . . ?
N2 C64 C54 119.8(3) . . ?
N2 C64 H64 120.1 . . ?
C54 C64 H64 120.1 . . ?
C65 C15 C25 118.1(4) . . ?
C65 C15 N2 116.7(3) . . ?
C25 C15 N2 125.2(3) . . ?
C35 C25 C15 120.1(4) . . ?
C35 C25 H25 120.0 . . ?
C15 C25 H25 120.0 . . ?
C25 C35 C45 121.4(4) . . ?
C25 C35 H35 119.3 . . ?
C45 C35 H35 119.3 . . ?
O1 C45 C35 115.8(3) . . ?
O1 C45 C55 124.4(4) . . ?
C35 C45 C55 119.8(4) . . ?
C65 C55 C45 118.6(4) . . ?
C65 C55 H55 120.7 . . ?
C45 C55 H55 120.7 . . ?
C55 C65 C15 122.0(3) . . ?
C55 C65 H65 119.0 . . ?
C15 C65 H65 119.0 . . ?
O1 C75 H75A 109.5 . . ?
O1 C75 H75B 109.5 . . ?
H75A C75 H75B 109.5 . . ?
O1 C75 H75C 109.5 . . ?
H75A C75 H75C 109.5 . . ?
H75B C75 H75C 109.5 . . ?

loop_
_geom_bond_atom_site_label_1
_geom_bond_atom_site_label_2
_geom_bond_distance
_geom_bond_site_symmetry_2
_geom_bond_publ_flag
Cu1 N2 2.099(3) . ?
Cu1 N1 2.106(3) . ?
Cu1 P1 2.1994(10) . ?
Cu1 Br1 2.4504(6) . ?
P1 C13 1.817(3) . ?
P1 C11 1.822(4) . ?
P1 C12 1.822(4) . ?
O1 C45 1.367(4) . ?
O1 C75 1.413(5) . ?
N1 C14 1.339(4) . ?
N1 C54 1.352(4) . ?
N2 C64 1.280(4) . ?
N2 C15 1.421(4) . ?
C11 C61 1.381(5) . ?
C11 C21 1.388(5) . ?
C21 C31 1.365(5) . ?
C21 H21 0.9300 . ?
C31 C41 1.360(6) . ?
C31 H31 0.9300 . ?
C41 C51 1.365(6) . ?
C41 H41 0.9300 . ?
C51 C61 1.383(5) . ?
C51 H51 0.9300 . ?
C61 H61 0.9300 . ?
C12 C22 1.380(5) . ?
C12 C62 1.388(5) . ?
C22 C32 1.370(5) . ?
C22 H22 0.9300 . ?
C32 C42 1.374(6) . ?
C32 H32 0.9300 . ?
C42 C52 1.362(6) . ?
C42 H42 0.9300 . ?
C52 C62 1.379(5) . ?
C52 H52 0.9300 . ?
C62 H62 0.9300 . ?
C13 C63 1.360(5) . ?
C13 C23 1.377(5) . ?
C23 C33 1.381(5) . ?
C23 H23 0.9300 . ?
C33 C43 1.350(6) . ?
C33 H33 0.9300 . ?
C43 C53 1.341(6) . ?
C43 H43 0.9300 . ?
C53 C63 1.385(5) . ?
C53 H53 0.9300 . ?
C63 H63 0.9300 . ?
C14 C24 1.374(5) . ?
C14 H14 0.9300 . ?
C24 C34 1.370(5) . ?
C24 H24 0.9300 . ?
C34 C44 1.357(5) . ?
C34 H34 0.9300 . ?
C44 C54 1.387(5) . ?
C44 H44 0.9300 . ?
C54 C64 1.446(5) . ?
C64 H64 0.9300 . ?
C15 C65 1.385(5) . ?
C15 C25 1.396(4) . ?
C25 C35 1.359(5) . ?
C25 H25 0.9300 . ?
C35 C45 1.375(5) . ?
C35 H35 0.9300 . ?
C45 C55 1.386(5) . ?
C55 C65 1.377(5) . ?
C55 H55 0.9300 . ?
C65 H65 0.9300 . ?
C75 H75A 0.9600 . ?
C75 H75B 0.9600 . ?
C75 H75C 0.9600 . ?
